data_2106540
loop_
_publ_author_name
'Kruger, G.J.'
'Reynhardt, E.C.'

_publ_section_title
;
 Hexaamminecobalt(III) chloride
;
_journal_name_full 'Acta Crystallographica B (24,1968-38,1982)'
_journal_page_first 915
_journal_page_last 917
_journal_volume 34
_journal_year 1978
_chemical_formula_sum 'Cl3 Co H18 N6'
_chemical_name_systematic 'Co (N H3)6 Cl3'
_space_group_IT_number 12
_symmetry_space_group_name_Hall '-C 2y'
_symmetry_space_group_name_H-M 'C 1 2/m 1'
_cell_angle_alpha 90
_cell_angle_beta 112.96
_cell_angle_gamma 90
_cell_formula_units_Z 12
_cell_length_a 12.46
_cell_length_b 21.3
_cell_length_c 12.74
_cell_volume 3113.305
_citation_journal_id_ASTM ACBCAR
_cod_data_source_file Kruger_ACBCAR_1978_379.cif
_cod_data_source_block H18Cl3Co1N6
_cod_original_formula_sum 'H18 Cl3 Co1 N6'
_cod_database_code 2106540

loop_
_symmetry_equiv_pos_as_xyz
x,y,z
-x,y,-z
-x,-y,-z
x,-y,z
x+1/2,y+1/2,z
-x+1/2,y+1/2,-z
-x+1/2,-y+1/2,-z
x+1/2,-y+1/2,z

loop_
_atom_site_label
_atom_site_type_symbol
_atom_site_fract_x
_atom_site_fract_y
_atom_site_fract_z
_atom_site_occupancy
_atom_site_U_iso_or_equiv
_atom_site_attached_hydrogens
N2 N-3 0.0968 0.2323 0.1017 1 0.0 3
Cl4 Cl-1 0.3069 0 0.1963 1 0.0 0
Cl2 Cl-1 0.1314 0.1721 0.3649 1 0.0 0
Cl3 Cl-1 0.3711 0.1867 0.1417 1 0.0 0
Cl1 Cl-1 0.7394 0.1369 0.2477 1 0.0 0
N6 N-3 0.4014 0.2371 0.3983 1 0.0 3
Co2 Co+3 0.5 0.1713 0.5 1 0.0 0
N5 N-3 0.4024 0.1068 0.3968 1 0.0 3
Co3 Co+3 0.5 0 0 1 0.0 0
N8 N-3 0.613 0.0643 0.002 1 0.0 3
N1 N-3 0.0967 0.1013 0.103 1 0.0 3
Cl5 Cl-1 0.6342 0 0.4388 1 0.0 0
N3 N-3 0.8959 0.1645 0.0832 1 0.0 3
N10 N-3 0.8544 0 0.3641 1 0.0 3
Co1 Co+3 0 0.1662 0 1 0.0 0
N9 N-3 0.0885 0 0.4001 1 0.0 3
N4 N-3 0.5996 0.1701 0.4122 1 0.0 3
N7 N-3 0.5588 0 0.167 1 0.0 3
Co4 Co+3 0 0 0.5 1 0.0 0
Cl6 Cl-1 0.9061 0 0.1265 1 0.0 0
N11 N-3 0 0.0918 0.5 1 0.0 3
